data_4080034
loop_
_publ_author_name
'Joost, Maximilian'
'Mallet-Ladeira, Sonia'
'Miqueu, Karinne'
'Amgoune, Abderrahmane'
'Bourissou, Didier'

_publ_section_title
;
 \s-SiH Complexes of Copper: Experimental Evidence and Computational
 Analysis
;
_journal_issue 3
_journal_name_full Organometallics
_journal_page_first 898
_journal_paper_doi 10.1021/om301211c
_journal_volume 32
_journal_year 2013
_chemical_absolute_configuration ad
_chemical_compound_source 'synthesis as described'
_chemical_formula_moiety 'C37 H32 Au P2 Si, Cl4 Ga, 0.45(C4 H10 O), 0.55(C H2 Cl2)'
_chemical_formula_sum 'C39.35 H37.6 Au Cl5.1 Ga O0.45 P2 Si'
_chemical_formula_weight 1055.21
_chemical_name_systematic
;
 ?
;
_space_group_IT_number 33
_symmetry_cell_setting orthorhombic
_symmetry_Int_Tables_number 33
_symmetry_space_group_name_Hall 'P 2c -2n'
_symmetry_space_group_name_H-M 'P n a 21'
_atom_sites_solution_hydrogens geom
_atom_sites_solution_primary direct
_atom_sites_solution_secondary difmap
_cell_angle_alpha 90
_cell_angle_beta 90
_cell_angle_gamma 90
_cell_formula_units_Z 4
_cell_length_a 25.7847(6)
_cell_length_b 9.9052(2)
_cell_length_c 16.9885(4)
_cell_measurement_reflns_used 9951
_cell_measurement_temperature 193(2)
_cell_measurement_theta_max 27.17
_cell_measurement_theta_min 2.2
_cell_measurement_wavelength 0.71073
_cell_volume 4338.91(17)
_computing_cell_refinement 'APEX2 and SAINT (Bruker, 2006)'
_computing_data_collection 'APEX2 (Bruker, 2006)'
_computing_data_reduction 'SAINT (Bruker, 2006)'
_computing_molecular_graphics 'Ortep-3 for Windows (Farrugia, 1997)'
_computing_publication_material 'WinGX publication routines (Farrugia, 1999)'
_computing_structure_refinement 'SHELXL-97 (Sheldrick, 2008)'
_computing_structure_solution 'SHELXS-97 (Sheldrick, 2008)'
_diffrn_ambient_temperature 193(2)
_diffrn_measured_fraction_theta_full 1
_diffrn_measured_fraction_theta_max 1
_diffrn_measurement_device_type 'CCD area detector'
_diffrn_measurement_method 'phi and omega scans'
_diffrn_radiation_monochromator graphite
_diffrn_radiation_probe x-ray
_diffrn_radiation_source 'fine-focus sealed tube'
_diffrn_radiation_type MoK\a
_diffrn_radiation_wavelength 0.71073
_diffrn_reflns_av_R_equivalents 0.0346
_diffrn_reflns_av_unetI/netI 0.0433
_diffrn_reflns_limit_h_max 34
_diffrn_reflns_limit_h_min -32
_diffrn_reflns_limit_k_max 13
_diffrn_reflns_limit_k_min -13
_diffrn_reflns_limit_l_max 22
_diffrn_reflns_limit_l_min -15
_diffrn_reflns_number 48551
_diffrn_reflns_theta_full 28.28
_diffrn_reflns_theta_max 28.28
_diffrn_reflns_theta_min 2.2
_exptl_absorpt_coefficient_mu 4.442
_exptl_absorpt_correction_T_max 0.5752
_exptl_absorpt_correction_T_min 0.4703
_exptl_absorpt_correction_type multi-scan
_exptl_absorpt_process_details '(SADABS; Bruker, 2006)'
_exptl_crystal_colour colourless
_exptl_crystal_density_diffrn 1.615
_exptl_crystal_density_method 'not measured'
_exptl_crystal_description block
_exptl_crystal_F_000 2072
_exptl_crystal_size_max 0.2
_exptl_crystal_size_mid 0.14
_exptl_crystal_size_min 0.14
_refine_diff_density_max 0.934
_refine_diff_density_min -0.497
_refine_diff_density_rms 0.072
_refine_ls_abs_structure_details 'Flack H D (1983), Acta Cryst. A39, 876-881'
_refine_ls_abs_structure_Flack 0.004(4)
_refine_ls_extinction_method none
_refine_ls_goodness_of_fit_ref 1.005
_refine_ls_hydrogen_treatment mixed
_refine_ls_matrix_type full
_refine_ls_number_parameters 493
_refine_ls_number_reflns 9816
_refine_ls_number_restraints 93
_refine_ls_restrained_S_all 1.006
_refine_ls_R_factor_all 0.0401
_refine_ls_R_factor_gt 0.027
_refine_ls_shift/su_max 0.003
_refine_ls_shift/su_mean 0
_refine_ls_structure_factor_coef Fsqd
_refine_ls_weighting_details 'calc w=1/[\s^2^(Fo^2^)+(0.0230P)^2^+0.0000P] where P=(Fo^2^+2Fc^2^)/3'
_refine_ls_weighting_scheme calc
_refine_ls_wR_factor_gt 0.0543
_refine_ls_wR_factor_ref 0.0582
_reflns_number_gt 8069
_reflns_number_total 9816
_reflns_threshold_expression >2sigma(I)
_cod_data_source_file om301211c_si_002.cif
_cod_data_source_block 4
_cod_original_formula_sum 'C39.35 H37.60 Au Cl5.10 Ga O0.45 P2 Si'
_cod_database_code 4080034

loop_
_symmetry_equiv_pos_as_xyz
'x, y, z'
'-x, -y, z+1/2'
'x+1/2, -y+1/2, z'
'-x+1/2, y+1/2, z+1/2'

loop_
_atom_site_label
_atom_site_type_symbol
_atom_site_fract_x
_atom_site_fract_y
_atom_site_fract_z
_atom_site_U_iso_or_equiv
_atom_site_adp_type
_atom_site_occupancy
_atom_site_symmetry_multiplicity
_atom_site_calc_flag
_atom_site_refinement_flags
_atom_site_disorder_assembly
_atom_site_disorder_group
C1 C 0.4768(2) 0.5225(6) 0.0246(4) 0.090(2) Uani 1 1 d . . .
H1A H 0.5139 0.528 0.037 0.135 Uiso 1 1 calc R . .
H1B H 0.4722 0.5195 -0.0327 0.135 Uiso 1 1 calc R . .
H1C H 0.4622 0.4407 0.0481 0.135 Uiso 1 1 calc R . .
C2 C 0.44828(15) 0.6671(4) 0.1768(3) 0.0430(9) Uani 1 1 d . . .
C3 C 0.49628(18) 0.6188(5) 0.2037(3) 0.0573(12) Uani 1 1 d . . .
H3 H 0.5223 0.5953 0.1665 0.069 Uiso 1 1 calc R . .
C4 C 0.5066(2) 0.6046(5) 0.2839(4) 0.0737(16) Uani 1 1 d . . .
H4 H 0.5399 0.575 0.3006 0.088 Uiso 1 1 calc R . .
C5 C 0.4698(2) 0.6324(5) 0.3380(3) 0.0698(15) Uani 1 1 d . . .
H5 H 0.477 0.6209 0.3925 0.084 Uiso 1 1 calc R . .
C6 C 0.42138(18) 0.6777(5) 0.3139(3) 0.0541(11) Uani 1 1 d . . .
H6 H 0.3953 0.6962 0.352 0.065 Uiso 1 1 calc R . .
C7 C 0.41074(14) 0.6961(4) 0.2342(2) 0.0383(9) Uani 1 1 d . . .
C8 C 0.30423(16) 0.6207(4) 0.1914(2) 0.0415(9) Uani 1 1 d . . .
C9 C 0.31927(19) 0.4884(5) 0.1994(3) 0.0619(13) Uani 1 1 d . . .
H9 H 0.3532 0.4668 0.2173 0.074 Uiso 1 1 calc R . .
C10 C 0.2843(3) 0.3864(5) 0.1807(4) 0.0850(19) Uani 1 1 d . . .
H10 H 0.2948 0.295 0.1862 0.102 Uiso 1 1 calc R . .
C11 C 0.2358(2) 0.4136(6) 0.1552(4) 0.0781(17) Uani 1 1 d . . .
H11 H 0.2129 0.342 0.1419 0.094 Uiso 1 1 calc R . .
C12 C 0.2199(2) 0.5446(6) 0.1485(3) 0.0754(16) Uani 1 1 d . . .
H12 H 0.1856 0.564 0.1314 0.091 Uiso 1 1 calc R . .
C13 C 0.25351(17) 0.6496(5) 0.1664(3) 0.0581(12) Uani 1 1 d . . .
H13 H 0.2423 0.7406 0.1617 0.07 Uiso 1 1 calc R . .
C14 C 0.32339(18) 0.8485(5) 0.2960(3) 0.0425(11) Uani 1 1 d . . .
C15 C 0.2944(2) 0.7837(6) 0.3535(3) 0.0624(15) Uani 1 1 d . . .
H15 H 0.2838 0.6926 0.3469 0.075 Uiso 1 1 calc R . .
C16 C 0.2812(2) 0.8561(8) 0.4220(3) 0.088(2) Uani 1 1 d . . .
H16 H 0.2627 0.8114 0.4628 0.105 Uiso 1 1 calc R . .
C17 C 0.2937(3) 0.9842(9) 0.4311(4) 0.098(2) Uani 1 1 d . . .
H17 H 0.283 1.0315 0.477 0.117 Uiso 1 1 calc R . .
C18 C 0.3222(3) 1.0495(7) 0.3740(5) 0.092(2) Uani 1 1 d . . .
H18 H 0.332 1.141 0.3817 0.111 Uiso 1 1 calc R . .
C19 C 0.3366(2) 0.9843(5) 0.3062(3) 0.0639(13) Uani 1 1 d . . .
H19 H 0.3553 1.0311 0.2665 0.077 Uiso 1 1 calc R . .
C20 C 0.47656(16) 0.8286(5) 0.0231(3) 0.0578(12) Uani 1 1 d . . .
C21 C 0.5308(2) 0.8221(7) 0.0276(4) 0.095(2) Uani 1 1 d . . .
H21 H 0.5466 0.7465 0.0522 0.115 Uiso 1 1 calc R . .
C22 C 0.5620(2) 0.9240(9) -0.0033(5) 0.118(3) Uani 1 1 d . . .
H22 H 0.5987 0.9173 0.001 0.141 Uiso 1 1 calc R . .
C23 C 0.5406(2) 1.0330(8) -0.0396(4) 0.103(3) Uani 1 1 d . . .
H23 H 0.5621 1.1034 -0.0589 0.123 Uiso 1 1 calc R . .
C24 C 0.48781(19) 1.0406(6) -0.0480(4) 0.0743(17) Uani 1 1 d . . .
H24 H 0.473 1.1137 -0.0764 0.089 Uiso 1 1 calc R . .
C25 C 0.45552(16) 0.9414(5) -0.0151(3) 0.0543(11) Uani 1 1 d . . .
C26 C 0.36446(18) 0.8525(5) -0.1022(3) 0.0520(11) Uani 1 1 d . . .
C27 C 0.3984(2) 0.7918(5) -0.1534(3) 0.0618(13) Uani 1 1 d . . .
H27 H 0.4347 0.8068 -0.1481 0.074 Uiso 1 1 calc R . .
C28 C 0.3802(3) 0.7096(6) -0.2121(3) 0.0783(16) Uani 1 1 d . . .
H28 H 0.4039 0.6687 -0.2476 0.094 Uiso 1 1 calc R . .
C29 C 0.3278(3) 0.6855(6) -0.2203(4) 0.091(2) Uani 1 1 d . . .
H29 H 0.3153 0.6283 -0.2609 0.109 Uiso 1 1 calc R . .
C30 C 0.2945(3) 0.7455(7) -0.1687(4) 0.088(2) Uani 1 1 d . . .
H30 H 0.2584 0.7293 -0.1744 0.105 Uiso 1 1 calc R . .
C31 C 0.3109(2) 0.8278(7) -0.1094(4) 0.0680(16) Uani 1 1 d . . .
H31 H 0.2868 0.8675 -0.0739 0.082 Uiso 1 1 calc R . .
C32 C 0.37156(18) 1.1337(5) -0.0499(3) 0.0567(13) Uani 1 1 d . . .
C33 C 0.3670(2) 1.1753(6) -0.1275(3) 0.0724(16) Uani 1 1 d . . .
H33 H 0.3713 1.1121 -0.169 0.087 Uiso 1 1 calc R . .
C34 C 0.3561(2) 1.3101(7) -0.1445(4) 0.086(2) Uani 1 1 d . . .
H34 H 0.3521 1.3386 -0.1976 0.103 Uiso 1 1 calc R . .
C35 C 0.3514(2) 1.3992(7) -0.0855(6) 0.092(2) Uani 1 1 d . . .
H35 H 0.3459 1.4916 -0.098 0.11 Uiso 1 1 calc R . .
C36 C 0.3543(2) 1.3625(6) -0.0082(5) 0.091(2) Uani 1 1 d . . .
H36 H 0.3493 1.4267 0.0327 0.109 Uiso 1 1 calc R . .
C37 C 0.3648(2) 1.2281(5) 0.0087(4) 0.0705(15) Uani 1 1 d . . .
H37 H 0.3674 1.2005 0.0621 0.085 Uiso 1 1 calc R . .
Si1 Si 0.44293(4) 0.67371(13) 0.06495(8) 0.0464(3) Uani 1 1 d . . .
H100 H 0.3937(16) 0.663(4) 0.042(3) 0.056 Uiso 1 1 d . . .
P1 P 0.34662(3) 0.76326(10) 0.20948(6) 0.0346(2) Uani 1 1 d . . .
P2 P 0.38537(4) 0.96102(12) -0.02221(7) 0.0452(3) Uani 1 1 d . . .
Cl1 Cl 0.13496(5) 0.85969(17) 0.13235(10) 0.0844(5) Uani 1 1 d . . .
Cl2 Cl 0.11731(5) 1.18541(14) 0.05305(11) 0.0855(4) Uani 1 1 d . . .
Cl3 Cl 0.16395(8) 0.92216(17) -0.06933(11) 0.0967(5) Uani 1 1 d . . .
Cl4 Cl 0.24410(4) 1.05092(12) 0.08157(10) 0.0771(5) Uani 1 1 d . . .
Ga1 Ga 0.164654(19) 1.00532(5) 0.04779(3) 0.05157(12) Uani 1 1 d . . .
Au1 Au 0.354838(4) 0.889276(12) 0.097530(16) 0.03852(4) Uani 1 1 d . . .
Cl5 Cl 0.5009(4) -0.0071(6) 0.2357(4) 0.189(3) Uani 0.55 1 d PDU A 1
C38 C 0.4869(11) 0.1230(17) 0.1739(15) 0.177(7) Uani 0.55 1 d PDU A 1
H38A H 0.5201 0.1599 0.154 0.213 Uiso 0.55 1 calc PR A 1
H38B H 0.468 0.0857 0.128 0.213 Uiso 0.55 1 calc PR A 1
Cl6 Cl 0.4527(6) 0.2495(9) 0.2090(7) 0.249(5) Uani 0.55 1 d PDU A 1
C39 C 0.5552(9) -0.017(2) 0.1985(14) 0.133(7) Uani 0.45 1 d PDU B 2
H39A H 0.5557 -0.0361 0.2551 0.199 Uiso 0.45 1 calc PR B 2
H39B H 0.588 0.0255 0.1832 0.199 Uiso 0.45 1 calc PR B 2
H39C H 0.5508 -0.1014 0.1692 0.199 Uiso 0.45 1 calc PR B 2
C40 C 0.5145(10) 0.070(3) 0.1815(15) 0.145(7) Uani 0.45 1 d PDU B 2
H40A H 0.5278 0.1432 0.1476 0.174 Uiso 0.45 1 calc PR B 2
H40B H 0.4883 0.0191 0.1507 0.174 Uiso 0.45 1 calc PR B 2
O1 O 0.4924(7) 0.1216(19) 0.2404(11) 0.164(6) Uani 0.45 1 d PDU B 2
C41 C 0.4572(11) 0.203(3) 0.2315(16) 0.143(8) Uani 0.45 1 d PDU B 2
H41A H 0.4266 0.1536 0.2111 0.171 Uiso 0.45 1 calc PR B 2
H41B H 0.4679 0.2682 0.1905 0.171 Uiso 0.45 1 calc PR B 2
C42 C 0.4421(8) 0.275(2) 0.2981(13) 0.142(7) Uani 0.45 1 d PDU B 2
H42A H 0.4424 0.215 0.344 0.213 Uiso 0.45 1 calc PR B 2
H42B H 0.407 0.3106 0.2903 0.213 Uiso 0.45 1 calc PR B 2
H42C H 0.4662 0.3498 0.3068 0.213 Uiso 0.45 1 calc PR B 2

loop_
_atom_site_aniso_label
_atom_site_aniso_U_11
_atom_site_aniso_U_22
_atom_site_aniso_U_33
_atom_site_aniso_U_23
_atom_site_aniso_U_13
_atom_site_aniso_U_12
C1 0.072(4) 0.106(5) 0.093(5) -0.038(4) 0.003(3) 0.037(3)
C2 0.035(2) 0.046(2) 0.047(3) 0.005(2) -0.004(2) -0.0034(17)
C3 0.039(2) 0.074(3) 0.059(3) 0.009(2) -0.002(2) 0.007(2)
C4 0.044(3) 0.092(4) 0.085(4) 0.023(3) -0.015(3) 0.016(2)
C5 0.064(3) 0.093(4) 0.052(3) 0.014(3) -0.018(3) 0.013(3)
C6 0.052(3) 0.065(3) 0.046(3) 0.016(2) -0.005(2) 0.007(2)
C7 0.0342(18) 0.038(2) 0.042(2) 0.0034(17) -0.0027(18) -0.0010(15)
C8 0.046(2) 0.048(2) 0.031(2) 0.0028(17) -0.0001(18) -0.0047(17)
C9 0.055(3) 0.054(3) 0.077(4) 0.008(2) 0.003(3) -0.014(2)
C10 0.100(5) 0.047(3) 0.109(5) 0.005(3) 0.003(4) -0.018(3)
C11 0.085(4) 0.079(4) 0.069(4) 0.002(3) -0.002(3) -0.045(3)
C12 0.065(3) 0.089(4) 0.072(4) 0.001(3) -0.020(3) -0.029(3)
C13 0.047(3) 0.065(3) 0.063(3) 0.000(2) -0.015(2) -0.012(2)
C14 0.044(3) 0.052(2) 0.032(2) -0.0029(19) -0.003(2) 0.011(2)
C15 0.057(3) 0.088(4) 0.043(3) 0.006(3) 0.006(3) 0.019(3)
C16 0.077(4) 0.144(6) 0.042(3) 0.000(4) 0.015(3) 0.036(4)
C17 0.097(5) 0.139(6) 0.057(4) -0.039(4) -0.010(4) 0.054(5)
C18 0.098(5) 0.087(4) 0.092(5) -0.045(4) -0.028(4) 0.023(4)
C19 0.067(3) 0.062(3) 0.063(4) -0.013(3) -0.005(3) 0.006(2)
C20 0.034(2) 0.092(3) 0.047(3) 0.020(3) 0.002(2) -0.005(2)
C21 0.039(3) 0.154(6) 0.094(5) 0.053(4) 0.010(3) -0.004(3)
C22 0.038(3) 0.201(8) 0.115(6) 0.090(6) 0.011(3) -0.011(4)
C23 0.041(3) 0.167(7) 0.099(5) 0.067(5) -0.006(3) -0.040(4)
C24 0.050(3) 0.101(4) 0.072(4) 0.034(4) -0.001(3) -0.019(3)
C25 0.040(2) 0.086(3) 0.038(2) 0.019(2) 0.0012(19) -0.011(2)
C26 0.046(3) 0.075(3) 0.035(2) 0.014(2) 0.000(2) -0.004(2)
C27 0.066(3) 0.076(3) 0.044(3) 0.007(3) -0.002(3) 0.001(3)
C28 0.102(5) 0.078(4) 0.055(4) 0.002(3) -0.003(3) 0.012(3)
C29 0.133(6) 0.087(4) 0.052(4) 0.000(3) -0.026(4) -0.014(4)
C30 0.073(4) 0.129(6) 0.061(4) 0.009(4) -0.026(4) -0.032(4)
C31 0.048(3) 0.102(4) 0.053(4) 0.008(3) -0.010(3) -0.008(3)
C32 0.042(2) 0.073(3) 0.055(3) 0.028(3) 0.003(2) -0.012(2)
C33 0.074(3) 0.090(4) 0.054(3) 0.030(3) 0.016(3) 0.012(3)
C34 0.082(4) 0.100(5) 0.075(4) 0.046(4) 0.015(3) 0.014(3)
C35 0.078(4) 0.082(4) 0.116(7) 0.053(5) 0.016(4) -0.002(3)
C36 0.108(5) 0.063(4) 0.102(6) 0.021(3) -0.014(4) -0.019(3)
C37 0.096(4) 0.054(3) 0.061(4) 0.008(3) -0.004(3) -0.019(3)
Si1 0.0369(6) 0.0578(7) 0.0444(7) 0.0023(6) 0.0072(5) 0.0084(5)
P1 0.0313(5) 0.0401(5) 0.0324(5) 0.0038(4) 0.0010(4) 0.0000(4)
P2 0.0373(5) 0.0596(7) 0.0387(6) 0.0127(5) 0.0008(5) -0.0048(5)
Cl1 0.0550(7) 0.1143(11) 0.0838(11) 0.0334(8) -0.0090(7) -0.0193(7)
Cl2 0.0700(8) 0.0852(10) 0.1014(11) -0.0158(9) -0.0053(8) 0.0325(7)
Cl3 0.1455(15) 0.0746(9) 0.0700(10) -0.0214(8) -0.0071(11) 0.0073(9)
Cl4 0.0387(5) 0.0646(6) 0.1280(16) -0.0095(8) 0.0008(7) -0.0021(5)
Ga1 0.0427(2) 0.0535(3) 0.0586(3) -0.0065(2) -0.0010(2) 0.0000(2)
Au1 0.03363(6) 0.04567(7) 0.03625(7) 0.00846(9) 0.00143(10) -0.00096(5)
Cl5 0.304(9) 0.107(4) 0.157(5) -0.006(3) -0.051(6) -0.061(4)
C38 0.23(2) 0.198(14) 0.107(13) -0.004(9) -0.070(13) -0.009(12)
Cl6 0.373(13) 0.144(5) 0.231(10) 0.029(6) -0.021(9) 0.015(6)
C39 0.166(17) 0.104(14) 0.128(18) -0.028(11) -0.056(14) 0.002(11)
C40 0.131(17) 0.185(19) 0.119(15) -0.015(14) -0.039(12) 0.007(11)
O1 0.180(14) 0.172(14) 0.141(12) -0.056(10) -0.063(10) 0.037(9)
C41 0.100(13) 0.21(2) 0.119(15) 0.048(14) 0.003(12) 0.019(11)
C42 0.123(14) 0.133(15) 0.170(19) 0.045(13) 0.029(14) 0.022(11)

loop_
_atom_type_symbol
_atom_type_description
_atom_type_scat_dispersion_real
_atom_type_scat_dispersion_imag
_atom_type_scat_source
C C 0.0033 0.0016 'International Tables Vol C Tables 4.2.6.8 and 6.1.1.4'
H H 0 0 'International Tables Vol C Tables 4.2.6.8 and 6.1.1.4'
Si Si 0.0817 0.0704 'International Tables Vol C Tables 4.2.6.8 and 6.1.1.4'
P P 0.1023 0.0942 'International Tables Vol C Tables 4.2.6.8 and 6.1.1.4'
Cl Cl 0.1484 0.1585 'International Tables Vol C Tables 4.2.6.8 and 6.1.1.4'
Ga Ga 0.2307 1.6083 'International Tables Vol C Tables 4.2.6.8 and 6.1.1.4'
Au Au -2.0133 8.8022 'International Tables Vol C Tables 4.2.6.8 and 6.1.1.4'
O O 0.0106 0.006 'International Tables Vol C Tables 4.2.6.8 and 6.1.1.4'

loop_
_geom_angle_atom_site_label_1
_geom_angle_atom_site_label_2
_geom_angle_atom_site_label_3
_geom_angle
Si1 C1 H1A 109.5
Si1 C1 H1B 109.5
H1A C1 H1B 109.5
Si1 C1 H1C 109.5
H1A C1 H1C 109.5
H1B C1 H1C 109.5
C3 C2 C7 116.9(4)
C3 C2 Si1 113.6(3)
C7 C2 Si1 129.5(3)
C4 C3 C2 121.3(5)
C4 C3 H3 119.3
C2 C3 H3 119.3
C5 C4 C3 120.7(5)
C5 C4 H4 119.6
C3 C4 H4 119.6
C4 C5 C6 119.8(5)
C4 C5 H5 120.1
C6 C5 H5 120.1
C5 C6 C7 120.4(5)
C5 C6 H6 119.8
C7 C6 H6 119.8
C6 C7 C2 120.8(4)
C6 C7 P1 116.7(3)
C2 C7 P1 122.5(3)
C9 C8 C13 119.2(4)
C9 C8 P1 123.8(3)
C13 C8 P1 117.0(3)
C8 C9 C10 119.2(5)
C8 C9 H9 120.4
C10 C9 H9 120.4
C11 C10 C9 121.9(5)
C11 C10 H10 119
C9 C10 H10 119
C10 C11 C12 119.6(5)
C10 C11 H11 120.2
C12 C11 H11 120.2
C11 C12 C13 120.4(5)
C11 C12 H12 119.8
C13 C12 H12 119.8
C12 C13 C8 119.7(5)
C12 C13 H13 120.2
C8 C13 H13 120.2
C15 C14 C19 119.2(5)
C15 C14 P1 122.6(4)
C19 C14 P1 118.2(4)
C14 C15 C16 118.5(6)
C14 C15 H15 120.7
C16 C15 H15 120.7
C17 C16 C15 121.8(6)
C17 C16 H16 119.1
C15 C16 H16 119.1
C16 C17 C18 120.0(6)
C16 C17 H17 120
C18 C17 H17 120
C19 C18 C17 121.0(6)
C19 C18 H18 119.5
C17 C18 H18 119.5
C18 C19 C14 119.4(6)
C18 C19 H19 120.3
C14 C19 H19 120.3
C21 C20 C25 116.6(4)
C21 C20 Si1 113.4(4)
C25 C20 Si1 129.8(3)
C22 C21 C20 121.5(6)
C22 C21 H21 119.3
C20 C21 H21 119.3
C23 C22 C21 120.7(5)
C23 C22 H22 119.6
C21 C22 H22 119.6
C22 C23 C24 119.6(5)
C22 C23 H23 120.2
C24 C23 H23 120.2
C23 C24 C25 120.5(5)
C23 C24 H24 119.7
C25 C24 H24 119.7
C20 C25 C24 120.9(4)
C20 C25 P2 120.0(3)
C24 C25 P2 119.2(4)
C27 C26 C31 119.8(5)
C27 C26 P2 122.9(4)
C31 C26 P2 117.3(4)
C28 C27 C26 120.1(5)
C28 C27 H27 120
C26 C27 H27 120
C27 C28 C29 120.9(6)
C27 C28 H28 119.6
C29 C28 H28 119.6
C30 C29 C28 118.5(6)
C30 C29 H29 120.7
C28 C29 H29 120.7
C29 C30 C31 122.7(6)
C29 C30 H30 118.6
C31 C30 H30 118.6
C30 C31 C26 118.1(6)
C30 C31 H31 121
C26 C31 H31 121
C37 C32 C33 118.4(5)
C37 C32 P2 118.6(4)
C33 C32 P2 123.0(5)
C32 C33 C34 119.9(6)
C32 C33 H33 120
C34 C33 H33 120
C35 C34 C33 119.5(6)
C35 C34 H34 120.2
C33 C34 H34 120.2
C34 C35 C36 122.6(6)
C34 C35 H35 118.7
C36 C35 H35 118.7
C35 C36 C37 117.7(8)
C35 C36 H36 121.1
C37 C36 H36 121.1
C32 C37 C36 121.8(6)
C32 C37 H37 119.1
C36 C37 H37 119.1
C1 Si1 C20 107.3(3)
C1 Si1 C2 107.8(3)
C20 Si1 C2 111.6(2)
C1 Si1 H100 106.1(18)
C20 Si1 H100 113.0(18)
C2 Si1 H100 110.8(19)
C14 P1 C8 107.7(2)
C14 P1 C7 106.5(2)
C8 P1 C7 107.48(18)
C14 P1 Au1 117.06(16)
C8 P1 Au1 109.92(14)
C7 P1 Au1 107.82(13)
C32 P2 C26 107.9(2)
C32 P2 C25 108.2(2)
C26 P2 C25 106.3(2)
C32 P2 Au1 117.11(18)
C26 P2 Au1 112.26(15)
C25 P2 Au1 104.41(14)
Cl3 Ga1 Cl2 110.42(7)
Cl3 Ga1 Cl4 109.34(8)
Cl2 Ga1 Cl4 110.45(6)
Cl3 Ga1 Cl1 110.71(7)
Cl2 Ga1 Cl1 108.72(7)
Cl4 Ga1 Cl1 107.16(6)
P1 Au1 P2 159.92(4)
Cl6 C38 Cl5 117.8(18)
Cl6 C38 H38A 107.8
Cl5 C38 H38A 107.8
Cl6 C38 H38B 107.9
Cl5 C38 H38B 107.9
H38A C38 H38B 107.2
C40 C39 H39A 109.5
C40 C39 H39B 109.5
H39A C39 H39B 109.5
C40 C39 H39C 109.5
H39A C39 H39C 109.5
H39B C39 H39C 109.5
O1 C40 C39 115(3)
O1 C40 H40A 108.4
C39 C40 H40A 108.4
O1 C40 H40B 108.4
C39 C40 H40B 108.4
H40A C40 H40B 107.5
C41 O1 C40 120(3)
O1 C41 C42 116(2)
O1 C41 H41A 108.2
C42 C41 H41A 108.2
O1 C41 H41B 108.2
C42 C41 H41B 108.2
H41A C41 H41B 107.4
C41 C42 H42A 109.5
C41 C42 H42B 109.5
H42A C42 H42B 109.5
C41 C42 H42C 109.5
H42A C42 H42C 109.5
H42B C42 H42C 109.5

loop_
_geom_bond_atom_site_label_1
_geom_bond_atom_site_label_2
_geom_bond_distance
C1 Si1 1.865(5)
C1 H1A 0.98
C1 H1B 0.98
C1 H1C 0.98
C2 C3 1.403(6)
C2 C7 1.404(6)
C2 Si1 1.907(5)
C3 C4 1.395(8)
C3 H3 0.95
C4 C5 1.350(8)
C4 H4 0.95
C5 C6 1.387(6)
C5 H5 0.95
C6 C7 1.393(6)
C6 H6 0.95
C7 P1 1.831(4)
C8 C9 1.373(6)
C8 C13 1.405(6)
C8 P1 1.812(4)
C9 C10 1.390(7)
C9 H9 0.95
C10 C11 1.350(9)
C10 H10 0.95
C11 C12 1.366(8)
C11 H11 0.95
C12 C13 1.387(7)
C12 H12 0.95
C13 H13 0.95
C14 C15 1.387(7)
C14 C19 1.399(7)
C14 P1 1.798(5)
C15 C16 1.408(8)
C15 H15 0.95
C16 C17 1.318(9)
C16 H16 0.95
C17 C18 1.378(10)
C17 H17 0.95
C18 C19 1.372(8)
C18 H18 0.95
C19 H19 0.95
C20 C21 1.401(7)
C20 C25 1.402(6)
C20 Si1 1.901(5)
C21 C22 1.394(8)
C21 H21 0.95
C22 C23 1.359(9)
C22 H22 0.95
C23 C24 1.371(7)
C23 H23 0.95
C24 C25 1.404(6)
C24 H24 0.95
C25 P2 1.823(4)
C26 C27 1.373(7)
C26 C31 1.408(6)
C26 P2 1.816(5)
C27 C28 1.371(8)
C27 H27 0.95
C28 C29 1.377(9)
C28 H28 0.95
C29 C30 1.364(9)
C29 H29 0.95
C30 C31 1.364(9)
C30 H30 0.95
C31 H31 0.95
C32 C37 1.376(8)
C32 C33 1.387(7)
C32 P2 1.810(5)
C33 C34 1.394(8)
C33 H33 0.95
C34 C35 1.342(11)
C34 H34 0.95
C35 C36 1.365(12)
C35 H35 0.95
C36 C37 1.389(7)
C36 H36 0.95
C37 H37 0.95
Si1 Au1 3.1661(11)
Si1 H100 1.33(4)
P1 Au1 2.2847(10)
P2 Au1 2.2940(11)
Cl1 Ga1 2.1750(16)
Cl2 Ga1 2.1634(13)
Cl3 Ga1 2.1535(17)
Cl4 Ga1 2.1748(12)
Cl4 Au1 3.2848(11)
Cl5 C38 1.701(18)
C38 Cl6 1.644(19)
C38 H38A 0.99
C38 H38B 0.99
C39 C40 1.38(3)
C39 H39A 0.98
C39 H39B 0.98
C39 H39C 0.98
C40 O1 1.26(2)
C40 H40A 0.99
C40 H40B 0.99
O1 C41 1.22(2)
C41 C42 1.39(3)
C41 H41A 0.99
C41 H41B 0.99
C42 H42A 0.98
C42 H42B 0.98
C42 H42C 0.98
